data_4113314
loop_
_publ_author_name
'Patrick Franz'
'Christina Ambrus'
'Andreas Hauser'
'Dmitry Chernyshov'
'Marc Hostettler'
'J\"urg Hauser'
'Lukas Keller'
'Karl Kr\"amer'
'Helen Stoeckli-Evans'
'Philip Pattison'
'Hans-Beat B\"urgi'
'Silvio Decurtins'

_publ_contact_author
;
      Silvio Decurtins 
      Department of Chemistry and Biochemistry,
      University of Berne,
      Freiestr. 3
      CH-3012 Bern
      Switzerland
;
_publ_contact_author_email silvio.decurtins@ioc.unibe.ch
_publ_contact_author_fax '+41 31 631 39 95'
_publ_contact_author_phone '+41 31 631 42 21'
_publ_section_title
;
 Crystalline, Mixed-Valence Manganese Analogue of Prussian Blue: Magnetic,
 Spectroscopic, X-ray and Neutron Diffraction Studies
;
_journal_name_full 'Journal of the American Chemical Society'
_journal_page_first 16472
_journal_page_last 16477
_journal_paper_doi 10.1021/ja0465451
_journal_volume 126
_journal_year 2004
_chemical_formula_sum 'C4 H10.16 Mn1.67 N4 O5.08'
_chemical_formula_weight 287.26
_chemical_name_common 'Manganese prussian blue analogue'
_chemical_name_systematic
; 
 ? 
;
_space_group_IT_number 225
_symmetry_cell_setting cubic
_symmetry_space_group_name_Hall '-F 4 2 3'
_symmetry_space_group_name_H-M 'F m -3 m'
_atom_sites_solution_hydrogens geom
_atom_sites_solution_primary direct
_atom_sites_solution_secondary difmap
_audit_creation_method SHELXL-97
_cell_angle_alpha 90.00
_cell_angle_beta 90.00
_cell_angle_gamma 90.00
_cell_formula_units_Z 4
_cell_length_a 10.617(2)
_cell_length_b 10.617(2)
_cell_length_c 10.617(2)
_cell_measurement_reflns_used 1024
_cell_measurement_temperature 293(2)
_cell_measurement_theta_max 54.005
_cell_measurement_theta_min 5.426
_cell_volume 1196.8(4)
_computing_cell_refinement 'SAINT (Bruker, 2003)'
_computing_data_collection 'SMART (Bruker, 2003)'
_computing_data_reduction SAINT
_computing_molecular_graphics SHELXTL
_computing_publication_material SHELXTL
_computing_structure_refinement SHELXTL
_computing_structure_solution 'SHELXTL (Sheldrick, 2003)'
_diffrn_ambient_temperature 293(2)
_diffrn_measured_fraction_theta_full 0.961
_diffrn_measured_fraction_theta_max 0.961
_diffrn_measurement_device_type 'Siemens SMART 1K CCD area-detector diffractometer '
_diffrn_measurement_method '\w scans'
_diffrn_radiation_monochromator graphite
_diffrn_radiation_source 'fine-focus sealed tube'
_diffrn_radiation_type MoK\a
_diffrn_radiation_wavelength 0.71069
_diffrn_reflns_av_R_equivalents 0.0147
_diffrn_reflns_av_sigmaI/netI 0.0063
_diffrn_reflns_limit_h_max 13
_diffrn_reflns_limit_h_min -13
_diffrn_reflns_limit_k_max 14
_diffrn_reflns_limit_k_min -13
_diffrn_reflns_limit_l_max 7
_diffrn_reflns_limit_l_min -13
_diffrn_reflns_number 1701
_diffrn_reflns_theta_full 27.94
_diffrn_reflns_theta_max 27.94
_diffrn_reflns_theta_min 3.32
_diffrn_standards_number 0
_exptl_absorpt_coefficient_mu 1.782
_exptl_absorpt_correction_T_max 0.688
_exptl_absorpt_correction_T_min 0.487
_exptl_absorpt_correction_type multi-scan
_exptl_absorpt_process_details SADABS
_exptl_crystal_colour red
_exptl_crystal_density_diffrn 1.594
_exptl_crystal_description cube
_exptl_crystal_F_000 578
_exptl_crystal_size_max 0.36
_exptl_crystal_size_mid 0.30
_exptl_crystal_size_min 0.21
_refine_diff_density_max 0.244
_refine_diff_density_min -0.151
_refine_diff_density_rms 0.054
_refine_ls_extinction_method none
_refine_ls_goodness_of_fit_ref 1.227
_refine_ls_hydrogen_treatment mixed
_refine_ls_matrix_type full
_refine_ls_number_parameters 16
_refine_ls_number_reflns 99
_refine_ls_number_restraints 0
_refine_ls_restrained_S_all 1.227
_refine_ls_R_factor_all 0.0247
_refine_ls_R_factor_gt 0.0228
_refine_ls_shift/su_max 0.000
_refine_ls_shift/su_mean 0.000
_refine_ls_structure_factor_coef Fsqd
_refine_ls_weighting_details 'calc w=1/[\s^2^(Fo^2^)+(0.0317P)^2^+1.5981P] where P=(Fo^2^+2Fc^2^)/3'
_refine_ls_weighting_scheme calc
_refine_ls_wR_factor_gt 0.0590
_refine_ls_wR_factor_ref 0.0615
_reflns_number_gt 90
_reflns_number_total 99
_reflns_threshold_expression >2sigma(I)
_cod_data_source_file ja0465451si20040611_033608.cif
_cod_data_source_block mncn
_cod_database_code 4113314

loop_
_symmetry_equiv_pos_as_xyz
'x, y, z'
'-x, -y, z'
'-x, y, -z'
'x, -y, -z'
'z, x, y'
'z, -x, -y'
'-z, -x, y'
'-z, x, -y'
'y, z, x'
'-y, z, -x'
'y, -z, -x'
'-y, -z, x'
'y, x, -z'
'-y, -x, -z'
'y, -x, z'
'-y, x, z'
'x, z, -y'
'-x, z, y'
'-x, -z, -y'
'x, -z, y'
'z, y, -x'
'z, -y, x'
'-z, y, x'
'-z, -y, -x'
'x, y+1/2, z+1/2'
'-x, -y+1/2, z+1/2'
'-x, y+1/2, -z+1/2'
'x, -y+1/2, -z+1/2'
'z, x+1/2, y+1/2'
'z, -x+1/2, -y+1/2'
'-z, -x+1/2, y+1/2'
'-z, x+1/2, -y+1/2'
'y, z+1/2, x+1/2'
'-y, z+1/2, -x+1/2'
'y, -z+1/2, -x+1/2'
'-y, -z+1/2, x+1/2'
'y, x+1/2, -z+1/2'
'-y, -x+1/2, -z+1/2'
'y, -x+1/2, z+1/2'
'-y, x+1/2, z+1/2'
'x, z+1/2, -y+1/2'
'-x, z+1/2, y+1/2'
'-x, -z+1/2, -y+1/2'
'x, -z+1/2, y+1/2'
'z, y+1/2, -x+1/2'
'z, -y+1/2, x+1/2'
'-z, y+1/2, x+1/2'
'-z, -y+1/2, -x+1/2'
'x+1/2, y, z+1/2'
'-x+1/2, -y, z+1/2'
'-x+1/2, y, -z+1/2'
'x+1/2, -y, -z+1/2'
'z+1/2, x, y+1/2'
'z+1/2, -x, -y+1/2'
'-z+1/2, -x, y+1/2'
'-z+1/2, x, -y+1/2'
'y+1/2, z, x+1/2'
'-y+1/2, z, -x+1/2'
'y+1/2, -z, -x+1/2'
'-y+1/2, -z, x+1/2'
'y+1/2, x, -z+1/2'
'-y+1/2, -x, -z+1/2'
'y+1/2, -x, z+1/2'
'-y+1/2, x, z+1/2'
'x+1/2, z, -y+1/2'
'-x+1/2, z, y+1/2'
'-x+1/2, -z, -y+1/2'
'x+1/2, -z, y+1/2'
'z+1/2, y, -x+1/2'
'z+1/2, -y, x+1/2'
'-z+1/2, y, x+1/2'
'-z+1/2, -y, -x+1/2'
'x+1/2, y+1/2, z'
'-x+1/2, -y+1/2, z'
'-x+1/2, y+1/2, -z'
'x+1/2, -y+1/2, -z'
'z+1/2, x+1/2, y'
'z+1/2, -x+1/2, -y'
'-z+1/2, -x+1/2, y'
'-z+1/2, x+1/2, -y'
'y+1/2, z+1/2, x'
'-y+1/2, z+1/2, -x'
'y+1/2, -z+1/2, -x'
'-y+1/2, -z+1/2, x'
'y+1/2, x+1/2, -z'
'-y+1/2, -x+1/2, -z'
'y+1/2, -x+1/2, z'
'-y+1/2, x+1/2, z'
'x+1/2, z+1/2, -y'
'-x+1/2, z+1/2, y'
'-x+1/2, -z+1/2, -y'
'x+1/2, -z+1/2, y'
'z+1/2, y+1/2, -x'
'z+1/2, -y+1/2, x'
'-z+1/2, y+1/2, x'
'-z+1/2, -y+1/2, -x'
'-x, -y, -z'
'x, y, -z'
'x, -y, z'
'-x, y, z'
'-z, -x, -y'
'-z, x, y'
'z, x, -y'
'z, -x, y'
'-y, -z, -x'
'y, -z, x'
'-y, z, x'
'y, z, -x'
'-y, -x, z'
'y, x, z'
'-y, x, -z'
'y, -x, -z'
'-x, -z, y'
'x, -z, -y'
'x, z, y'
'-x, z, -y'
'-z, -y, x'
'-z, y, -x'
'z, -y, -x'
'z, y, x'
'-x, -y+1/2, -z+1/2'
'x, y+1/2, -z+1/2'
'x, -y+1/2, z+1/2'
'-x, y+1/2, z+1/2'
'-z, -x+1/2, -y+1/2'
'-z, x+1/2, y+1/2'
'z, x+1/2, -y+1/2'
'z, -x+1/2, y+1/2'
'-y, -z+1/2, -x+1/2'
'y, -z+1/2, x+1/2'
'-y, z+1/2, x+1/2'
'y, z+1/2, -x+1/2'
'-y, -x+1/2, z+1/2'
'y, x+1/2, z+1/2'
'-y, x+1/2, -z+1/2'
'y, -x+1/2, -z+1/2'
'-x, -z+1/2, y+1/2'
'x, -z+1/2, -y+1/2'
'x, z+1/2, y+1/2'
'-x, z+1/2, -y+1/2'
'-z, -y+1/2, x+1/2'
'-z, y+1/2, -x+1/2'
'z, -y+1/2, -x+1/2'
'z, y+1/2, x+1/2'
'-x+1/2, -y, -z+1/2'
'x+1/2, y, -z+1/2'
'x+1/2, -y, z+1/2'
'-x+1/2, y, z+1/2'
'-z+1/2, -x, -y+1/2'
'-z+1/2, x, y+1/2'
'z+1/2, x, -y+1/2'
'z+1/2, -x, y+1/2'
'-y+1/2, -z, -x+1/2'
'y+1/2, -z, x+1/2'
'-y+1/2, z, x+1/2'
'y+1/2, z, -x+1/2'
'-y+1/2, -x, z+1/2'
'y+1/2, x, z+1/2'
'-y+1/2, x, -z+1/2'
'y+1/2, -x, -z+1/2'
'-x+1/2, -z, y+1/2'
'x+1/2, -z, -y+1/2'
'x+1/2, z, y+1/2'
'-x+1/2, z, -y+1/2'
'-z+1/2, -y, x+1/2'
'-z+1/2, y, -x+1/2'
'z+1/2, -y, -x+1/2'
'z+1/2, y, x+1/2'
'-x+1/2, -y+1/2, -z'
'x+1/2, y+1/2, -z'
'x+1/2, -y+1/2, z'
'-x+1/2, y+1/2, z'
'-z+1/2, -x+1/2, -y'
'-z+1/2, x+1/2, y'
'z+1/2, x+1/2, -y'
'z+1/2, -x+1/2, y'
'-y+1/2, -z+1/2, -x'
'y+1/2, -z+1/2, x'
'-y+1/2, z+1/2, x'
'y+1/2, z+1/2, -x'
'-y+1/2, -x+1/2, z'
'y+1/2, x+1/2, z'
'-y+1/2, x+1/2, -z'
'y+1/2, -x+1/2, -z'
'-x+1/2, -z+1/2, y'
'x+1/2, -z+1/2, -y'
'x+1/2, z+1/2, y'
'-x+1/2, z+1/2, -y'
'-z+1/2, -y+1/2, x'
'-z+1/2, y+1/2, -x'
'z+1/2, -y+1/2, -x'
'z+1/2, y+1/2, x'

loop_
_atom_site_label
_atom_site_type_symbol
_atom_site_fract_x
_atom_site_fract_y
_atom_site_fract_z
_atom_site_U_iso_or_equiv
_atom_site_adp_type
_atom_site_occupancy
_atom_site_symmetry_multiplicity
_atom_site_calc_flag
_atom_site_refinement_flags
Mn2 Mn 0.0000 0.0000 0.0000 0.0332(4) Uiso 1 48 d S
Mn3 Mn 0.5000 0.5000 0.5000 0.0242(4) Uiso 0.67 48 d SP
C C 0.3143(5) 0.0000 0.0000 0.0405(11) Uani 0.67 8 d SP
N N 0.2047(10) 0.0000 0.0000 0.087(4) Uani 0.67 8 d SP
O1 O 0.214(3) 0.0000 0.0000 0.111(9) Uiso 0.33 8 d SP
O2 O 0.350(2) 0.350(2) 0.350(2) 0.111(9) Uiso 0.124(8) 6 d SP
O3 O 0.2689(19) 0.2689(19) 0.300(3) 0.111(9) Uiso 0.087(4) 2 d SP

loop_
_atom_site_aniso_label
_atom_site_aniso_U_11
_atom_site_aniso_U_22
_atom_site_aniso_U_33
_atom_site_aniso_U_23
_atom_site_aniso_U_13
_atom_site_aniso_U_12
C 0.030(3) 0.0459(18) 0.0459(18) 0.000 0.000 0.000
N 0.017(2) 0.122(6) 0.122(6) 0.000 0.000 0.000

loop_
_atom_type_symbol
_atom_type_description
_atom_type_scat_dispersion_real
_atom_type_scat_dispersion_imag
_atom_type_scat_source
C C 0.0033 0.0016 'International Tables Vol C Tables 4.2.6.8 and 6.1.1.4'
H H 0.0000 0.0000 'International Tables Vol C Tables 4.2.6.8 and 6.1.1.4'
N N 0.0061 0.0033 'International Tables Vol C Tables 4.2.6.8 and 6.1.1.4'
O O 0.0106 0.0060 'International Tables Vol C Tables 4.2.6.8 and 6.1.1.4'
Mn Mn 0.3368 0.7283 'International Tables Vol C Tables 4.2.6.8 and 6.1.1.4'

loop_
_geom_bond_atom_site_label_1
_geom_bond_atom_site_label_2
_geom_bond_distance
_geom_bond_site_symmetry_2
Mn2 N 2.173(10) .
Mn2 O1 2.27(3) .
Mn3 C 1.972(5) 25
C O1 1.07(3) .
C N 1.163(13) .
O2 O3 1.33(4) .
O3 O3 0.47(7) 5
O3 O3 0.90(4) 30
O3 O3 1.04(4) 35
O3 O3 1.14(6) 28
